data_7207083
loop_
_publ_author_name
'Jin, Rui-Fang'
'Yang, Shi-Yao'
'Li, Hui-Min'
'Long, La-Sheng'
'Huang, Rong-Bin'
'Zheng, Lan-Sun'

_publ_section_title
;
 Effect of ionic radius on the assemblies of first row transition
 metal--5-tert-butylisophthalates--(2,2&#x2032;-bipyridine or
 phenanthroline) coordination compounds
;
_journal_issue 4
_journal_name_full CrystEngComm
_journal_page_first 1301
_journal_paper_doi 10.1039/c1ce05959a
_journal_volume 14
_journal_year 2012
_chemical_formula_moiety 'C48 H42 Mn N4 O8'
_chemical_formula_sum 'C48 H42 Mn N4 O8'
_chemical_formula_weight 857.80
_chemical_name_systematic
;
?
;
_space_group_IT_number 2
_symmetry_cell_setting triclinic
_symmetry_space_group_name_Hall '-P 1'
_symmetry_space_group_name_H-M 'P -1'
_atom_sites_solution_hydrogens geom
_atom_sites_solution_primary direct
_atom_sites_solution_secondary difmap
_audit_creation_method SHELXL-97
_cell_angle_alpha 90.307(1)
_cell_angle_beta 94.863(1)
_cell_angle_gamma 108.680(1)
_cell_formula_units_Z 2
_cell_length_a 11.5778(7)
_cell_length_b 12.0330(7)
_cell_length_c 15.8590(9)
_cell_measurement_reflns_used 3657
_cell_measurement_temperature 173(2)
_cell_measurement_theta_max 27.1013
_cell_measurement_theta_min 2.2400
_cell_volume 2084.2(2)
_computing_cell_refinement 'SAINT (Bruker, 2002)'
_computing_data_collection 'SMART (Bruker, 2002)'
_computing_data_reduction 'SAINT (Bruker, 2001)'
_computing_molecular_graphics 'ORTEP-II (Johnson, 1976)'
_computing_publication_material 'SHELXL-97 (Sheldrick, 1997)'
_computing_structure_refinement 'SHELXL-97 (Sheldrick, 1997)'
_computing_structure_solution 'SHELXS-97 (Sheldrick, 1997)'
_diffrn_ambient_temperature 173(2)
_diffrn_measured_fraction_theta_full 0.989
_diffrn_measured_fraction_theta_max 0.880
_diffrn_measurement_device_type 'Bruker APEX area-detector diffractometer'
_diffrn_measurement_method '\f and \w scan'
_diffrn_radiation_monochromator graphite
_diffrn_radiation_source 'fine-focus sealed tube'
_diffrn_radiation_type MoK\a
_diffrn_radiation_wavelength 0.71073
_diffrn_reflns_av_R_equivalents 0.0326
_diffrn_reflns_av_sigmaI/netI 0.0719
_diffrn_reflns_limit_h_max 14
_diffrn_reflns_limit_h_min -15
_diffrn_reflns_limit_k_max 15
_diffrn_reflns_limit_k_min -11
_diffrn_reflns_limit_l_max 20
_diffrn_reflns_limit_l_min -20
_diffrn_reflns_number 16004
_diffrn_reflns_theta_full 25.00
_diffrn_reflns_theta_max 28.70
_diffrn_reflns_theta_min 1.79
_exptl_absorpt_coefficient_mu 0.378
_exptl_absorpt_correction_T_max 0.9525
_exptl_absorpt_correction_T_min 0.8791
_exptl_absorpt_correction_type multi-scan
_exptl_absorpt_process_details 'SADABS (Bruker, 2002)'
_exptl_crystal_colour 'pale yellow'
_exptl_crystal_density_diffrn 1.367
_exptl_crystal_density_meas ?
_exptl_crystal_density_method 'not measured'
_exptl_crystal_description block
_exptl_crystal_F_000 894
_exptl_crystal_size_max 0.35
_exptl_crystal_size_mid 0.20
_exptl_crystal_size_min 0.13
_refine_diff_density_max 0.472
_refine_diff_density_min -0.334
_refine_diff_density_rms 0.071
_refine_ls_extinction_method none
_refine_ls_goodness_of_fit_ref 1.026
_refine_ls_hydrogen_treatment constr
_refine_ls_matrix_type full
_refine_ls_number_parameters 563
_refine_ls_number_reflns 9480
_refine_ls_number_restraints 30
_refine_ls_restrained_S_all 1.037
_refine_ls_R_factor_all 0.0804
_refine_ls_R_factor_gt 0.0592
_refine_ls_shift/su_max 0.001
_refine_ls_shift/su_mean 0.000
_refine_ls_structure_factor_coef Fsqd
_refine_ls_weighting_details 'calc w=1/[\s^2^(Fo^2^)+(0.0753P)^2^+0.1055P] where P=(Fo^2^+2Fc^2^)/3'
_refine_ls_weighting_scheme calc
_refine_ls_wR_factor_gt 0.1396
_refine_ls_wR_factor_ref 0.1511
_reflns_number_gt 7159
_reflns_number_total 9480
_reflns_threshold_expression >2sigma(I)
_cod_data_source_file c1ce05959a.txt
_cod_data_source_block MnPhen1-[Mn(Htbip)2(phen)2]
_cod_depositor_comments
;
The following automatic conversions were performed:

'_exptl_absorpt_correction_type' value 'Multi-scan' changed to
'multi-scan' according to
/home/saulius/struct/CIF-dictionaries/cif_core.dic dictionary named
'cif_core.dic' version 2.4.1 from 2010-06-29.

Automatic conversion script
Id: cif_fix_values 1715 2011-07-08 13:25:40Z adriana 

The following automatic conversions were performed:

'_exptl_crystal_density_meas' value 'not measured' was changed to '?'
- the value is perceived as not measured.

Automatic conversion script
Id: cif_fix_values 3008 2015-01-20 13:52:24Z robertas 
;
_cod_original_sg_symbol_Hall -P1
_cod_original_sg_symbol_H-M P-1
_cod_database_code 7207083

loop_
_symmetry_equiv_pos_as_xyz
'x, y, z'
'-x, -y, -z'

loop_
_atom_site_label
_atom_site_type_symbol
_atom_site_fract_x
_atom_site_fract_y
_atom_site_fract_z
_atom_site_U_iso_or_equiv
_atom_site_adp_type
_atom_site_occupancy
_atom_site_symmetry_multiplicity
_atom_site_calc_flag
_atom_site_refinement_flags
_atom_site_disorder_assembly
_atom_site_disorder_group
Mn1 Mn 0.85055(3) 0.15077(3) 0.22470(2) 0.01888(12) Uani 1 1 d . . .
O1 O 0.80190(19) -0.02481(16) 0.25035(12) 0.0348(5) Uani 1 1 d . . .
O2 O 0.86443(16) -0.11787(16) 0.35604(11) 0.0275(4) Uani 1 1 d . . .
O3 O 0.62453(18) -0.64073(17) 0.21281(13) 0.0347(5) Uani 1 1 d . . .
H3A H 0.6481 -0.6981 0.2259 0.052 Uiso 1 1 calc R . .
O4 O 0.75859(18) -0.55210(17) 0.32201(12) 0.0325(5) Uani 1 1 d . . .
O5 O 0.67369(15) 0.16164(15) 0.23506(11) 0.0243(4) Uani 1 1 d . . .
O6 O 0.52967(17) 0.00488(17) 0.17334(12) 0.0295(4) Uani 1 1 d . . .
O7 O 0.11291(17) -0.11912(17) 0.28216(12) 0.0310(5) Uani 1 1 d . . .
O8 O 0.08792(17) -0.00390(17) 0.38483(12) 0.0320(5) Uani 1 1 d . . .
H8A H 0.0138 -0.0434 0.3739 0.048 Uiso 1 1 calc R . .
N1 N 0.94190(19) 0.24347(19) 0.34671(13) 0.0223(5) Uani 1 1 d . . .
N2 N 0.91201(18) 0.34905(18) 0.19913(13) 0.0212(5) Uani 1 1 d . . .
N3 N 1.0535(2) 0.17938(19) 0.19005(13) 0.0229(5) Uani 1 1 d . . .
N4 N 0.84203(19) 0.11268(19) 0.08629(13) 0.0220(5) Uani 1 1 d . . .
C1 C 0.7166(2) -0.2301(2) 0.25149(15) 0.0202(5) Uani 1 1 d . . .
C2 C 0.7386(2) -0.3331(2) 0.27303(16) 0.0220(5) Uani 1 1 d . . .
H2A H 0.8070 -0.3311 0.3113 0.026 Uiso 1 1 calc R . .
C3 C 0.6605(2) -0.4393(2) 0.23862(16) 0.0237(6) Uani 1 1 d . . .
C4 C 0.5593(2) -0.4421(2) 0.18417(17) 0.0274(6) Uani 1 1 d . . .
H4A H 0.5066 -0.5154 0.1607 0.033 Uiso 1 1 calc R . .
C5 C 0.5332(2) -0.3405(2) 0.16310(16) 0.0252(6) Uani 1 1 d . . .
C6 C 0.6155(2) -0.2342(2) 0.19637(16) 0.0228(5) Uani 1 1 d . . .
H6A H 0.6019 -0.1629 0.1809 0.027 Uiso 1 1 calc R . .
C7 C 0.8013(2) -0.1155(2) 0.28895(16) 0.0222(5) Uani 1 1 d . . .
C8 C 0.6870(2) -0.5480(2) 0.26324(17) 0.0258(6) Uani 1 1 d . . .
C9 C 0.4176(3) -0.3413(3) 0.1083(2) 0.0342(7) Uani 1 1 d . . .
C10 C 0.3391(3) -0.2955(3) 0.1631(2) 0.0492(9) Uani 1 1 d . . .
H10A H 0.2635 -0.2968 0.1296 0.074 Uiso 1 1 calc R . .
H10B H 0.3846 -0.2148 0.1830 0.074 Uiso 1 1 calc R . .
H10C H 0.3187 -0.3454 0.2119 0.074 Uiso 1 1 calc R . .
C11 C 0.4519(3) -0.2605(3) 0.0350(2) 0.0468(9) Uani 1 1 d . . .
H11A H 0.3773 -0.2587 0.0016 0.070 Uiso 1 1 calc R . .
H11B H 0.5016 -0.2894 -0.0010 0.070 Uiso 1 1 calc R . .
H11C H 0.4989 -0.1812 0.0569 0.070 Uiso 1 1 calc R . .
C12 C 0.3416(4) -0.4637(3) 0.0751(3) 0.0804(15) Uani 1 1 d . . .
H12A H 0.2647 -0.4612 0.0455 0.121 Uiso 1 1 calc R . .
H12B H 0.3237 -0.5165 0.1225 0.121 Uiso 1 1 calc R . .
H12C H 0.3873 -0.4925 0.0357 0.121 Uiso 1 1 calc R . .
C13 C 0.4861(2) 0.0868(2) 0.29804(16) 0.0220(5) Uani 1 1 d . . .
C14 C 0.3648(2) 0.0172(2) 0.28999(15) 0.0219(5) Uani 1 1 d . . .
H14A H 0.3347 -0.0381 0.2439 0.026 Uiso 1 1 calc R . .
C15 C 0.2872(2) 0.0277(2) 0.34882(16) 0.0230(6) Uani 1 1 d . . .
C16 C 0.3329(2) 0.1055(3) 0.41841(16) 0.0287(6) Uani 1 1 d . . .
H16A H 0.2792 0.1127 0.4586 0.034 Uiso 1 1 calc R . .
C17 C 0.4554(3) 0.1723(3) 0.42959(17) 0.0307(6) Uani 1 1 d . A .
C18 C 0.5303(2) 0.1628(2) 0.36793(16) 0.0271(6) Uani 1 1 d . . .
H18A H 0.6142 0.2096 0.3738 0.033 Uiso 1 1 calc R . .
C19 C 0.5676(2) 0.0812(2) 0.23031(16) 0.0229(5) Uani 1 1 d . . .
C20 C 0.1547(2) -0.0408(2) 0.33533(16) 0.0232(6) Uani 1 1 d . . .
C21 C 0.5093(3) 0.2526(3) 0.50817(18) 0.0484(9) Uani 1 1 d D . .
C22 C 0.582(3) 0.3757(13) 0.482(2) 0.0498(17) Uani 0.556(13) 1 d PD A 1
H22A H 0.5302 0.4047 0.4416 0.075 Uiso 0.556(13) 1 calc PR A 1
H22B H 0.6542 0.3725 0.4552 0.075 Uiso 0.556(13) 1 calc PR A 1
H22C H 0.6080 0.4286 0.5321 0.075 Uiso 0.556(13) 1 calc PR A 1
C23 C 0.4189(9) 0.2377(12) 0.5738(6) 0.074(3) Uani 0.556(13) 1 d PDU A 1
H23A H 0.3921 0.1559 0.5909 0.110 Uiso 0.556(13) 1 calc PR A 1
H23B H 0.3479 0.2583 0.5498 0.110 Uiso 0.556(13) 1 calc PR A 1
H23C H 0.4579 0.2893 0.6233 0.110 Uiso 0.556(13) 1 calc PR A 1
C24 C 0.592(2) 0.202(3) 0.5638(14) 0.071(3) Uani 0.556(13) 1 d PDU A 1
H24A H 0.5468 0.1208 0.5771 0.106 Uiso 0.556(13) 1 calc PR A 1
H24B H 0.6210 0.2492 0.6164 0.106 Uiso 0.556(13) 1 calc PR A 1
H24C H 0.6630 0.2019 0.5336 0.106 Uiso 0.556(13) 1 calc PR A 1
C22' C 0.574(4) 0.3777(16) 0.482(3) 0.0498(17) Uani 0.444(13) 1 d PD A 2
H22D H 0.6625 0.3954 0.4916 0.075 Uiso 0.444(13) 1 calc PR A 2
H22E H 0.5484 0.4332 0.5153 0.075 Uiso 0.444(13) 1 calc PR A 2
H22F H 0.5513 0.3849 0.4215 0.075 Uiso 0.444(13) 1 calc PR A 2
C23' C 0.4047(9) 0.2917(13) 0.5451(8) 0.074(3) Uani 0.444(13) 1 d PDU A 2
H23D H 0.3511 0.2261 0.5742 0.110 Uiso 0.444(13) 1 calc PR A 2
H23E H 0.3567 0.3148 0.4986 0.110 Uiso 0.444(13) 1 calc PR A 2
H23F H 0.4417 0.3584 0.5852 0.110 Uiso 0.444(13) 1 calc PR A 2
C24' C 0.609(3) 0.206(3) 0.5496(19) 0.071(3) Uani 0.444(13) 1 d PDU A 2
H24D H 0.5715 0.1253 0.5675 0.106 Uiso 0.444(13) 1 calc PR A 2
H24E H 0.6519 0.2559 0.5991 0.106 Uiso 0.444(13) 1 calc PR A 2
H24F H 0.6682 0.2060 0.5086 0.106 Uiso 0.444(13) 1 calc PR A 2
C25 C 0.9599(3) 0.1924(3) 0.41823(17) 0.0295(6) Uani 1 1 d . . .
H25A H 0.9216 0.1101 0.4213 0.035 Uiso 1 1 calc R . .
C26 C 1.0318(3) 0.2533(3) 0.48893(18) 0.0378(7) Uani 1 1 d . . .
H26A H 1.0438 0.2127 0.5384 0.045 Uiso 1 1 calc R . .
C27 C 1.0849(3) 0.3714(3) 0.48659(18) 0.0354(7) Uani 1 1 d . . .
H27A H 1.1343 0.4141 0.5345 0.042 Uiso 1 1 calc R . .
C28 C 1.0664(2) 0.4298(2) 0.41318(17) 0.0278(6) Uani 1 1 d . . .
C29 C 1.1155(3) 0.5543(3) 0.40666(19) 0.0349(7) Uani 1 1 d . . .
H29A H 1.1630 0.6005 0.4539 0.042 Uiso 1 1 calc R . .
C30 C 1.0959(3) 0.6069(3) 0.33516(19) 0.0350(7) Uani 1 1 d . . .
H30A H 1.1285 0.6899 0.3329 0.042 Uiso 1 1 calc R . .
C31 C 1.0272(2) 0.5406(2) 0.26263(17) 0.0260(6) Uani 1 1 d . . .
C32 C 1.0024(3) 0.5927(3) 0.18741(19) 0.0335(7) Uani 1 1 d . . .
H32A H 1.0324 0.6756 0.1829 0.040 Uiso 1 1 calc R . .
C33 C 0.9351(3) 0.5235(3) 0.12086(19) 0.0363(7) Uani 1 1 d . . .
H33A H 0.9173 0.5576 0.0695 0.044 Uiso 1 1 calc R . .
C34 C 0.8927(3) 0.4024(3) 0.12879(17) 0.0307(6) Uani 1 1 d . . .
H34A H 0.8473 0.3553 0.0813 0.037 Uiso 1 1 calc R . .
C35 C 0.9779(2) 0.4184(2) 0.26579(16) 0.0220(5) Uani 1 1 d . . .
C36 C 0.9955(2) 0.3613(2) 0.34335(16) 0.0231(5) Uani 1 1 d . . .
C37 C 1.1565(2) 0.2112(2) 0.24010(17) 0.0277(6) Uani 1 1 d . . .
H37A H 1.1516 0.2144 0.2995 0.033 Uiso 1 1 calc R . .
C38 C 1.2720(3) 0.2403(3) 0.21053(19) 0.0319(7) Uani 1 1 d . . .
H38A H 1.3436 0.2631 0.2490 0.038 Uiso 1 1 calc R . .
C39 C 1.2807(3) 0.2356(3) 0.12632(19) 0.0338(7) Uani 1 1 d . . .
H39A H 1.3588 0.2551 0.1051 0.041 Uiso 1 1 calc R . .
C40 C 1.1741(3) 0.2018(2) 0.07002(18) 0.0281(6) Uani 1 1 d . . .
C41 C 1.1745(3) 0.1912(3) -0.01974(19) 0.0362(7) Uani 1 1 d . . .
H41A H 1.2506 0.2114 -0.0439 0.043 Uiso 1 1 calc R . .
C42 C 1.0698(3) 0.1534(3) -0.07073(18) 0.0327(7) Uani 1 1 d . . .
H42A H 1.0730 0.1457 -0.1301 0.039 Uiso 1 1 calc R . .
C43 C 0.9537(3) 0.1245(2) -0.03670(16) 0.0253(6) Uani 1 1 d . . .
C44 C 0.8421(3) 0.0833(3) -0.08665(17) 0.0311(6) Uani 1 1 d . . .
H44A H 0.8413 0.0742 -0.1463 0.037 Uiso 1 1 calc R . .
C45 C 0.7342(3) 0.0560(3) -0.05014(17) 0.0311(6) Uani 1 1 d . . .
H45A H 0.6580 0.0261 -0.0835 0.037 Uiso 1 1 calc R . .
C46 C 0.7387(2) 0.0733(2) 0.03738(16) 0.0259(6) Uani 1 1 d . . .
H46A H 0.6637 0.0559 0.0628 0.031 Uiso 1 1 calc R . .
C47 C 0.9497(2) 0.1374(2) 0.05102(16) 0.0232(6) Uani 1 1 d . . .
C48 C 1.0611(2) 0.1738(2) 0.10526(16) 0.0225(5) Uani 1 1 d . . .

loop_
_atom_site_aniso_label
_atom_site_aniso_U_11
_atom_site_aniso_U_22
_atom_site_aniso_U_33
_atom_site_aniso_U_23
_atom_site_aniso_U_13
_atom_site_aniso_U_12
Mn1 0.0192(2) 0.0166(2) 0.0210(2) 0.00104(15) 0.00193(14) 0.00587(16)
O1 0.0413(12) 0.0138(10) 0.0430(12) 0.0067(8) -0.0087(9) 0.0034(9)
O2 0.0224(10) 0.0264(11) 0.0287(10) 0.0047(8) -0.0017(8) 0.0017(8)
O3 0.0376(12) 0.0184(10) 0.0486(12) -0.0017(9) -0.0033(10) 0.0113(9)
O4 0.0323(11) 0.0264(11) 0.0419(11) 0.0039(9) 0.0004(9) 0.0146(9)
O5 0.0159(9) 0.0188(9) 0.0388(10) -0.0023(8) 0.0059(8) 0.0056(7)
O6 0.0267(10) 0.0263(11) 0.0347(10) -0.0068(8) 0.0074(8) 0.0062(8)
O7 0.0268(10) 0.0275(11) 0.0321(10) -0.0071(9) 0.0049(8) -0.0008(9)
O8 0.0188(10) 0.0335(12) 0.0392(11) -0.0093(9) 0.0043(8) 0.0019(8)
N1 0.0246(11) 0.0206(12) 0.0228(11) 0.0002(9) 0.0012(9) 0.0091(9)
N2 0.0168(10) 0.0196(11) 0.0261(11) 0.0008(9) 0.0001(8) 0.0049(9)
N3 0.0248(11) 0.0210(12) 0.0250(11) 0.0041(9) 0.0038(9) 0.0099(9)
N4 0.0249(11) 0.0218(12) 0.0204(10) 0.0000(9) 0.0030(9) 0.0087(9)
C1 0.0217(13) 0.0185(13) 0.0218(12) 0.0025(10) 0.0048(10) 0.0079(10)
C2 0.0204(13) 0.0218(14) 0.0247(13) 0.0020(10) 0.0036(10) 0.0078(11)
C3 0.0237(13) 0.0211(14) 0.0289(13) 0.0007(11) 0.0059(11) 0.0098(11)
C4 0.0237(14) 0.0203(14) 0.0363(15) -0.0033(11) -0.0003(11) 0.0053(11)
C5 0.0237(14) 0.0224(14) 0.0295(14) 0.0005(11) 0.0009(11) 0.0077(11)
C6 0.0231(13) 0.0203(14) 0.0268(13) 0.0048(11) 0.0036(10) 0.0089(11)
C7 0.0180(12) 0.0230(14) 0.0263(13) 0.0006(11) 0.0065(10) 0.0063(11)
C8 0.0231(14) 0.0212(14) 0.0349(15) 0.0016(12) 0.0068(11) 0.0084(11)
C9 0.0259(15) 0.0234(15) 0.0499(18) 0.0002(13) -0.0131(13) 0.0073(12)
C10 0.0274(17) 0.058(2) 0.064(2) 0.0180(18) 0.0045(15) 0.0152(16)
C11 0.0378(18) 0.065(2) 0.0394(18) 0.0034(16) -0.0077(14) 0.0226(17)
C12 0.071(3) 0.036(2) 0.122(4) -0.015(2) -0.064(3) 0.019(2)
C13 0.0200(13) 0.0211(14) 0.0258(13) 0.0027(10) 0.0004(10) 0.0083(11)
C14 0.0238(13) 0.0197(13) 0.0230(12) 0.0011(10) -0.0009(10) 0.0089(11)
C15 0.0214(13) 0.0223(14) 0.0239(13) 0.0032(11) 0.0000(10) 0.0055(11)
C16 0.0250(14) 0.0343(17) 0.0251(13) -0.0028(12) 0.0060(11) 0.0064(12)
C17 0.0239(14) 0.0369(17) 0.0243(13) -0.0056(12) 0.0017(11) 0.0003(12)
C18 0.0199(13) 0.0292(15) 0.0275(14) -0.0001(11) -0.0007(11) 0.0023(11)
C19 0.0213(13) 0.0205(14) 0.0289(13) 0.0021(11) 0.0015(11) 0.0099(11)
C20 0.0247(14) 0.0228(14) 0.0224(12) 0.0051(11) 0.0026(10) 0.0076(11)
C21 0.0343(18) 0.067(3) 0.0277(16) -0.0141(15) 0.0078(13) -0.0067(17)
C22 0.047(4) 0.049(2) 0.049(2) -0.0205(18) -0.004(2) 0.0114(19)
C23 0.057(3) 0.094(6) 0.039(4) -0.036(3) 0.027(3) -0.023(4)
C24 0.087(5) 0.057(3) 0.035(6) 0.012(4) -0.018(4) -0.017(4)
C22' 0.047(4) 0.049(2) 0.049(2) -0.0205(18) -0.004(2) 0.0114(19)
C23' 0.057(3) 0.094(6) 0.039(4) -0.036(3) 0.027(3) -0.023(4)
C24' 0.087(5) 0.057(3) 0.035(6) 0.012(4) -0.018(4) -0.017(4)
C25 0.0361(16) 0.0249(15) 0.0297(14) 0.0047(12) 0.0036(12) 0.0128(13)
C26 0.0454(19) 0.0421(19) 0.0252(14) 0.0061(13) -0.0039(13) 0.0147(15)
C27 0.0366(17) 0.0379(18) 0.0276(14) -0.0062(13) -0.0073(12) 0.0089(14)
C28 0.0265(14) 0.0287(16) 0.0283(14) -0.0024(12) -0.0008(11) 0.0097(12)
C29 0.0306(16) 0.0279(16) 0.0393(16) -0.0089(13) -0.0062(13) 0.0024(13)
C30 0.0333(16) 0.0200(15) 0.0462(18) -0.0044(13) 0.0005(14) 0.0019(13)
C31 0.0202(13) 0.0203(14) 0.0355(15) 0.0012(11) 0.0021(11) 0.0040(11)
C32 0.0295(15) 0.0211(15) 0.0489(18) 0.0112(13) 0.0038(13) 0.0066(12)
C33 0.0383(17) 0.0271(16) 0.0413(17) 0.0128(13) -0.0004(14) 0.0081(14)
C34 0.0324(16) 0.0288(16) 0.0291(14) 0.0051(12) -0.0016(12) 0.0081(13)
C35 0.0189(12) 0.0211(14) 0.0269(13) 0.0009(11) 0.0032(10) 0.0073(11)
C36 0.0183(13) 0.0221(14) 0.0289(13) -0.0016(11) 0.0014(10) 0.0069(11)
C37 0.0250(14) 0.0300(16) 0.0294(14) 0.0032(12) 0.0002(11) 0.0109(12)
C38 0.0234(14) 0.0304(16) 0.0421(17) 0.0038(13) -0.0024(12) 0.0105(12)
C39 0.0229(15) 0.0308(17) 0.0471(18) 0.0063(14) 0.0092(13) 0.0061(13)
C40 0.0260(14) 0.0211(14) 0.0393(16) 0.0040(12) 0.0095(12) 0.0089(12)
C41 0.0338(17) 0.0358(18) 0.0424(17) 0.0084(14) 0.0184(14) 0.0119(14)
C42 0.0374(17) 0.0348(17) 0.0287(14) 0.0062(12) 0.0121(12) 0.0130(14)
C43 0.0327(15) 0.0215(14) 0.0252(13) 0.0029(11) 0.0069(11) 0.0127(12)
C44 0.0430(17) 0.0342(17) 0.0208(13) 0.0035(12) 0.0052(12) 0.0183(14)
C45 0.0322(16) 0.0339(17) 0.0268(14) -0.0015(12) -0.0036(12) 0.0115(13)
C46 0.0261(14) 0.0259(15) 0.0279(13) 0.0017(11) 0.0029(11) 0.0113(12)
C47 0.0291(14) 0.0179(13) 0.0273(13) 0.0034(10) 0.0071(11) 0.0129(11)
C48 0.0256(14) 0.0175(13) 0.0270(13) 0.0022(10) 0.0049(11) 0.0098(11)

loop_
_atom_type_symbol
_atom_type_description
_atom_type_scat_dispersion_real
_atom_type_scat_dispersion_imag
_atom_type_scat_source
C C 0.0033 0.0016 'International Tables Vol C Tables 4.2.6.8 and 6.1.1.4'
H H 0.0000 0.0000 'International Tables Vol C Tables 4.2.6.8 and 6.1.1.4'
N N 0.0061 0.0033 'International Tables Vol C Tables 4.2.6.8 and 6.1.1.4'
O O 0.0106 0.0060 'International Tables Vol C Tables 4.2.6.8 and 6.1.1.4'
Mn Mn 0.3368 0.7283 'International Tables Vol C Tables 4.2.6.8 and 6.1.1.4'

loop_
_geom_angle_atom_site_label_1
_geom_angle_atom_site_label_2
_geom_angle_atom_site_label_3
_geom_angle
O1 Mn1 O5 94.46(8)
O1 Mn1 N4 91.80(8)
O5 Mn1 N4 100.94(7)
O1 Mn1 N1 104.80(8)
O5 Mn1 N1 98.48(7)
N4 Mn1 N1 153.31(8)
O1 Mn1 N2 177.82(7)
O5 Mn1 N2 87.17(7)
N4 Mn1 N2 89.31(8)
N1 Mn1 N2 73.50(7)
O1 Mn1 N3 98.67(8)
O5 Mn1 N3 165.37(7)
N4 Mn1 N3 72.32(7)
N1 Mn1 N3 84.44(8)
N2 Mn1 N3 79.89(7)
C7 O1 Mn1 158.41(18)
C8 O3 H3A 109.5
C19 O5 Mn1 131.12(16)
C20 O8 H8A 109.5
C25 N1 C36 117.9(2)
C25 N1 Mn1 125.72(19)
C36 N1 Mn1 115.87(16)
C34 N2 C35 117.0(2)
C34 N2 Mn1 128.86(18)
C35 N2 Mn1 114.14(16)
C37 N3 C48 118.0(2)
C37 N3 Mn1 129.04(18)
C48 N3 Mn1 112.52(16)
C46 N4 C47 119.2(2)
C46 N4 Mn1 123.30(18)
C47 N4 Mn1 117.42(17)
C2 C1 C6 119.7(2)
C2 C1 C7 119.5(2)
C6 C1 C7 120.8(2)
C3 C2 C1 119.7(2)
C3 C2 H2A 120.1
C1 C2 H2A 120.1
C2 C3 C4 120.0(2)
C2 C3 C8 118.2(2)
C4 C3 C8 121.8(2)
C5 C4 C3 121.6(3)
C5 C4 H4A 119.2
C3 C4 H4A 119.2
C4 C5 C6 117.4(2)
C4 C5 C9 122.9(2)
C6 C5 C9 119.7(2)
C1 C6 C5 121.6(2)
C1 C6 H6A 119.2
C5 C6 H6A 119.2
O1 C7 O2 125.3(2)
O1 C7 C1 117.1(2)
O2 C7 C1 117.6(2)
O4 C8 O3 123.4(2)
O4 C8 C3 123.6(3)
O3 C8 C3 113.0(2)
C11 C9 C12 109.9(3)
C11 C9 C10 108.6(3)
C12 C9 C10 107.8(3)
C11 C9 C5 109.9(2)
C12 C9 C5 112.4(2)
C10 C9 C5 108.0(2)
C9 C10 H10A 109.5
C9 C10 H10B 109.5
H10A C10 H10B 109.5
C9 C10 H10C 109.5
H10A C10 H10C 109.5
H10B C10 H10C 109.5
C9 C11 H11A 109.5
C9 C11 H11B 109.5
H11A C11 H11B 109.5
C9 C11 H11C 109.5
H11A C11 H11C 109.5
H11B C11 H11C 109.5
C9 C12 H12A 109.5
C9 C12 H12B 109.5
H12A C12 H12B 109.5
C9 C12 H12C 109.5
H12A C12 H12C 109.5
H12B C12 H12C 109.5
C14 C13 C18 119.3(2)
C14 C13 C19 119.8(2)
C18 C13 C19 120.9(2)
C13 C14 C15 120.2(2)
C13 C14 H14A 119.9
C15 C14 H14A 119.9
C14 C15 C16 119.7(2)
C14 C15 C20 119.4(2)
C16 C15 C20 120.8(2)
C17 C16 C15 120.9(3)
C17 C16 H16A 119.6
C15 C16 H16A 119.6
C16 C17 C18 118.0(2)
C16 C17 C21 121.8(3)
C18 C17 C21 120.1(2)
C13 C18 C17 121.8(2)
C13 C18 H18A 119.1
C17 C18 H18A 119.1
O6 C19 O5 124.3(2)
O6 C19 C13 119.5(2)
O5 C19 C13 116.2(2)
O7 C20 O8 123.9(2)
O7 C20 C15 123.2(2)
O8 C20 C15 112.8(2)
C17 C21 C23' 109.2(5)
C17 C21 C23 112.4(4)
C17 C21 C22' 110.0(17)
C23' C21 C22' 91.2(18)
C23 C21 C22' 117.0(18)
C17 C21 C24' 104.5(14)
C23' C21 C24' 132.9(14)
C23 C21 C24' 104.7(14)
C22' C21 C24' 107(2)
C17 C21 C24 109.6(12)
C23' C21 C24 122.0(12)
C23 C21 C24 93.3(12)
C22' C21 C24 113(2)
C17 C21 C22 110.1(14)
C23' C21 C22 94.9(15)
C23 C21 C22 120.0(15)
C24' C21 C22 103(2)
C24 C21 C22 110.0(18)
C21 C22 H22A 109.5
C21 C22 H22B 109.5
H22A C22 H22B 109.5
C21 C22 H22C 109.5
H22A C22 H22C 109.5
H22B C22 H22C 109.5
C21 C23 H23A 109.5
C21 C23 H23B 109.5
H23A C23 H23B 109.5
C21 C23 H23C 109.5
H23A C23 H23C 109.5
H23B C23 H23C 109.5
C21 C24 H24A 109.5
C21 C24 H24B 109.5
H24A C24 H24B 109.5
C21 C24 H24C 109.5
H24A C24 H24C 109.5
H24B C24 H24C 109.5
C21 C22' H22D 109.5
C21 C22' H22E 109.5
H22D C22' H22E 109.5
C21 C22' H22F 109.5
H22D C22' H22F 109.5
H22E C22' H22F 109.5
C21 C23' H23D 109.5
C21 C23' H23E 109.5
H23D C23' H23E 109.5
C21 C23' H23F 109.5
H23D C23' H23F 109.5
H23E C23' H23F 109.5
C21 C24' H24D 109.5
C21 C24' H24E 109.5
H24D C24' H24E 109.5
C21 C24' H24F 109.5
H24D C24' H24F 109.5
H24E C24' H24F 109.5
N1 C25 C26 123.2(3)
N1 C25 H25A 118.4
C26 C25 H25A 118.4
C27 C26 C25 119.3(3)
C27 C26 H26A 120.3
C25 C26 H26A 120.3
C26 C27 C28 119.6(3)
C26 C27 H27A 120.2
C28 C27 H27A 120.2
C27 C28 C36 117.6(3)
C27 C28 C29 123.0(3)
C36 C28 C29 119.4(2)
C30 C29 C28 121.2(3)
C30 C29 H29A 119.4
C28 C29 H29A 119.4
C29 C30 C31 121.1(3)
C29 C30 H30A 119.5
C31 C30 H30A 119.5
C35 C31 C32 117.5(2)
C35 C31 C30 119.8(2)
C32 C31 C30 122.7(3)
C33 C32 C31 119.3(3)
C33 C32 H32A 120.3
C31 C32 H32A 120.3
C32 C33 C34 119.3(3)
C32 C33 H33A 120.4
C34 C33 H33A 120.4
N2 C34 C33 123.6(3)
N2 C34 H34A 118.2
C33 C34 H34A 118.2
N2 C35 C31 123.2(2)
N2 C35 C36 117.3(2)
C31 C35 C36 119.5(2)
N1 C36 C28 122.3(2)
N1 C36 C35 118.8(2)
C28 C36 C35 119.0(2)
N3 C37 C38 123.5(3)
N3 C37 H37A 118.2
C38 C37 H37A 118.2
C39 C38 C37 119.0(3)
C39 C38 H38A 120.5
C37 C38 H38A 120.5
C38 C39 C40 120.0(3)
C38 C39 H39A 120.0
C40 C39 H39A 120.0
C48 C40 C39 117.3(3)
C48 C40 C41 118.9(3)
C39 C40 C41 123.7(3)
C42 C41 C40 121.5(3)
C42 C41 H41A 119.2
C40 C41 H41A 119.2
C41 C42 C43 120.8(3)
C41 C42 H42A 119.6
C43 C42 H42A 119.6
C44 C43 C47 117.6(2)
C44 C43 C42 123.1(2)
C47 C43 C42 119.3(3)
C45 C44 C43 120.3(2)
C45 C44 H44A 119.8
C43 C44 H44A 119.8
C44 C45 C46 118.4(3)
C44 C45 H45A 120.8
C46 C45 H45A 120.8
N4 C46 C45 123.0(3)
N4 C46 H46A 118.5
C45 C46 H46A 118.5
N4 C47 C43 121.6(2)
N4 C47 C48 118.7(2)
C43 C47 C48 119.7(2)
N3 C48 C40 122.1(2)
N3 C48 C47 118.1(2)
C40 C48 C47 119.7(2)

loop_
_geom_bond_atom_site_label_1
_geom_bond_atom_site_label_2
_geom_bond_distance
Mn1 O1 2.0573(18)
Mn1 O5 2.1132(17)
Mn1 N4 2.227(2)
Mn1 N1 2.232(2)
Mn1 N2 2.310(2)
Mn1 N3 2.376(2)
O1 C7 1.252(3)
O2 C7 1.245(3)
O3 C8 1.335(3)
O3 H3A 0.8400
O4 C8 1.206(3)
O5 C19 1.293(3)
O6 C19 1.232(3)
O7 C20 1.209(3)
O8 C20 1.316(3)
O8 H8A 0.8400
N1 C25 1.325(3)
N1 C36 1.357(3)
N2 C34 1.328(3)
N2 C35 1.357(3)
N3 C37 1.320(3)
N3 C48 1.358(3)
N4 C46 1.317(3)
N4 C47 1.356(3)
C1 C2 1.382(3)
C1 C6 1.388(3)
C1 C7 1.497(4)
C2 C3 1.384(4)
C2 H2A 0.9500
C3 C4 1.386(4)
C3 C8 1.484(4)
C4 C5 1.386(4)
C4 H4A 0.9500
C5 C6 1.396(4)
C5 C9 1.530(4)
C6 H6A 0.9500
C9 C11 1.516(4)
C9 C12 1.518(4)
C9 C10 1.529(4)
C10 H10A 0.9800
C10 H10B 0.9800
C10 H10C 0.9800
C11 H11A 0.9800
C11 H11B 0.9800
C11 H11C 0.9800
C12 H12A 0.9800
C12 H12B 0.9800
C12 H12C 0.9800
C13 C14 1.380(3)
C13 C18 1.386(4)
C13 C19 1.504(4)
C14 C15 1.382(4)
C14 H14A 0.9500
C15 C16 1.396(4)
C15 C20 1.486(4)
C16 C17 1.384(4)
C16 H16A 0.9500
C17 C18 1.389(4)
C17 C21 1.531(4)
C18 H18A 0.9500
C21 C23' 1.585(8)
C21 C23 1.510(6)
C21 C22' 1.529(9)
C21 C24' 1.545(9)
C21 C24 1.524(8)
C21 C22 1.530(8)
C22 H22A 0.9800
C22 H22B 0.9800
C22 H22C 0.9800
C23 H23A 0.9800
C23 H23B 0.9800
C23 H23C 0.9800
C24 H24A 0.9800
C24 H24B 0.9800
C24 H24C 0.9800
C22' H22D 0.9800
C22' H22E 0.9800
C22' H22F 0.9800
C23' H23D 0.9800
C23' H23E 0.9800
C23' H23F 0.9800
C24' H24D 0.9800
C24' H24E 0.9800
C24' H24F 0.9800
C25 C26 1.389(4)
C25 H25A 0.9500
C26 C27 1.357(4)
C26 H26A 0.9500
C27 C28 1.399(4)
C27 H27A 0.9500
C28 C36 1.408(4)
C28 C29 1.430(4)
C29 C30 1.340(4)
C29 H29A 0.9500
C30 C31 1.422(4)
C30 H30A 0.9500
C31 C35 1.400(4)
C31 C32 1.401(4)
C32 C33 1.360(4)
C32 H32A 0.9500
C33 C34 1.391(4)
C33 H33A 0.9500
C34 H34A 0.9500
C35 C36 1.443(3)
C37 C38 1.392(4)
C37 H37A 0.9500
C38 C39 1.350(4)
C38 H38A 0.9500
C39 C40 1.405(4)
C39 H39A 0.9500
C40 C48 1.408(4)
C40 C41 1.429(4)
C41 C42 1.345(4)
C41 H41A 0.9500
C42 C43 1.430(4)
C42 H42A 0.9500
C43 C44 1.398(4)
C43 C47 1.405(4)
C44 C45 1.366(4)
C44 H44A 0.9500
C45 C46 1.397(4)
C45 H45A 0.9500
C46 H46A 0.9500
C47 C48 1.428(4)

loop_
_geom_hbond_atom_site_label_D
_geom_hbond_atom_site_label_H
_geom_hbond_atom_site_label_A
_geom_hbond_distance_DH
_geom_hbond_distance_HA
_geom_hbond_distance_DA
_geom_hbond_angle_DHA
_geom_hbond_site_symmetry_A
O3 H3A O5 0.84 1.81 2.635(3) 167.2 1_545
O8 H8A O2 0.84 1.67 2.511(3) 176.9 1_455

loop_
_geom_torsion_atom_site_label_1
_geom_torsion_atom_site_label_2
_geom_torsion_atom_site_label_3
_geom_torsion_atom_site_label_4
_geom_torsion
O5 Mn1 O1 C7 -117.2(5)
N4 Mn1 O1 C7 141.6(5)
N1 Mn1 O1 C7 -17.2(5)
N3 Mn1 O1 C7 69.3(5)
O1 Mn1 O5 C19 -20.1(2)
N4 Mn1 O5 C19 72.6(2)
N1 Mn1 O5 C19 -125.8(2)
N2 Mn1 O5 C19 161.3(2)
N3 Mn1 O5 C19 133.6(3)
O1 Mn1 N1 C25 0.6(2)
O5 Mn1 N1 C25 97.6(2)
N4 Mn1 N1 C25 -126.1(2)
N2 Mn1 N1 C25 -178.0(2)
N3 Mn1 N1 C25 -96.9(2)
O1 Mn1 N1 C36 172.51(17)
O5 Mn1 N1 C36 -90.56(18)
N4 Mn1 N1 C36 45.8(3)
N2 Mn1 N1 C36 -6.08(17)
N3 Mn1 N1 C36 74.99(18)
O5 Mn1 N2 C34 -76.4(2)
N4 Mn1 N2 C34 24.6(2)
N1 Mn1 N2 C34 -176.1(2)
N3 Mn1 N2 C34 96.7(2)
O5 Mn1 N2 C35 104.42(17)
N4 Mn1 N2 C35 -154.60(18)
N1 Mn1 N2 C35 4.70(17)
N3 Mn1 N2 C35 -82.44(17)
O1 Mn1 N3 C37 -90.5(2)
O5 Mn1 N3 C37 116.0(3)
N4 Mn1 N3 C37 -179.6(2)
N1 Mn1 N3 C37 13.7(2)
N2 Mn1 N3 C37 87.8(2)
O1 Mn1 N3 C48 97.41(17)
O5 Mn1 N3 C48 -56.1(4)
N4 Mn1 N3 C48 8.29(16)
N1 Mn1 N3 C48 -158.42(18)
N2 Mn1 N3 C48 -84.23(17)
O1 Mn1 N4 C46 77.1(2)
O5 Mn1 N4 C46 -17.8(2)
N1 Mn1 N4 C46 -153.8(2)
N2 Mn1 N4 C46 -104.8(2)
N3 Mn1 N4 C46 175.6(2)
O1 Mn1 N4 C47 -106.35(18)
O5 Mn1 N4 C47 158.76(18)
N1 Mn1 N4 C47 22.8(3)
N2 Mn1 N4 C47 71.78(18)
N3 Mn1 N4 C47 -7.82(17)
C6 C1 C2 C3 0.8(4)
C7 C1 C2 C3 180.0(2)
C1 C2 C3 C4 -1.3(4)
C1 C2 C3 C8 -180.0(2)
C2 C3 C4 C5 -0.3(4)
C8 C3 C4 C5 178.3(2)
C3 C4 C5 C6 2.4(4)
C3 C4 C5 C9 -175.6(3)
C2 C1 C6 C5 1.3(4)
C7 C1 C6 C5 -177.8(2)
C4 C5 C6 C1 -2.9(4)
C9 C5 C6 C1 175.1(2)
Mn1 O1 C7 O2 0.4(7)
Mn1 O1 C7 C1 179.8(4)
C2 C1 C7 O1 158.9(2)
C6 C1 C7 O1 -22.0(4)
C2 C1 C7 O2 -21.7(3)
C6 C1 C7 O2 157.4(2)
C2 C3 C8 O4 13.6(4)
C4 C3 C8 O4 -165.0(3)
C2 C3 C8 O3 -165.5(2)
C4 C3 C8 O3 15.9(4)
C4 C5 C9 C11 -127.0(3)
C6 C5 C9 C11 55.1(4)
C4 C5 C9 C12 -4.2(4)
C6 C5 C9 C12 177.9(3)
C4 C5 C9 C10 114.6(3)
C6 C5 C9 C10 -63.3(3)
C18 C13 C14 C15 3.3(4)
C19 C13 C14 C15 -175.4(2)
C13 C14 C15 C16 -2.7(4)
C13 C14 C15 C20 175.0(2)
C14 C15 C16 C17 -0.2(4)
C20 C15 C16 C17 -177.8(3)
C15 C16 C17 C18 2.4(4)
C15 C16 C17 C21 -176.2(3)
C14 C13 C18 C17 -1.1(4)
C19 C13 C18 C17 177.6(2)
C16 C17 C18 C13 -1.7(4)
C21 C17 C18 C13 176.8(3)
Mn1 O5 C19 O6 -48.9(4)
Mn1 O5 C19 C13 133.50(19)
C14 C13 C19 O6 -8.5(4)
C18 C13 C19 O6 172.7(2)
C14 C13 C19 O5 169.2(2)
C18 C13 C19 O5 -9.5(4)
C14 C15 C20 O7 11.5(4)
C16 C15 C20 O7 -170.9(3)
C14 C15 C20 O8 -165.9(2)
C16 C15 C20 O8 11.7(4)
C16 C17 C21 C23' -26.5(8)
C18 C17 C21 C23' 155.0(7)
C16 C17 C21 C23 7.2(8)
C18 C17 C21 C23 -171.3(7)
C16 C17 C21 C22' -125.2(19)
C18 C17 C21 C22' 56.3(19)
C16 C17 C21 C24' 120.1(14)
C18 C17 C21 C24' -58.4(14)
C16 C17 C21 C24 109.5(11)
C18 C17 C21 C24 -69.0(11)
C16 C17 C21 C22 -129.5(15)
C18 C17 C21 C22 52.1(15)
C36 N1 C25 C26 -0.9(4)
Mn1 N1 C25 C26 170.8(2)
N1 C25 C26 C27 1.6(5)
C25 C26 C27 C28 0.0(5)
C26 C27 C28 C36 -2.0(4)
C26 C27 C28 C29 177.8(3)
C27 C28 C29 C30 179.9(3)
C36 C28 C29 C30 -0.4(4)
C28 C29 C30 C31 -1.1(5)
C29 C30 C31 C35 0.6(4)
C29 C30 C31 C32 178.5(3)
C35 C31 C32 C33 -1.5(4)
C30 C31 C32 C33 -179.5(3)
C31 C32 C33 C34 -0.3(5)
C35 N2 C34 C33 -0.5(4)
Mn1 N2 C34 C33 -179.7(2)
C32 C33 C34 N2 1.4(5)
C34 N2 C35 C31 -1.4(4)
Mn1 N2 C35 C31 177.86(19)
C34 N2 C35 C36 177.8(2)
Mn1 N2 C35 C36 -2.9(3)
C32 C31 C35 N2 2.4(4)
C30 C31 C35 N2 -179.6(3)
C32 C31 C35 C36 -176.8(2)
C30 C31 C35 C36 1.2(4)
C25 N1 C36 C28 -1.3(4)
Mn1 N1 C36 C28 -173.8(2)
C25 N1 C36 C35 179.5(2)
Mn1 N1 C36 C35 6.9(3)
C27 C28 C36 N1 2.7(4)
C29 C28 C36 N1 -177.1(2)
C27 C28 C36 C35 -178.1(2)
C29 C28 C36 C35 2.2(4)
N2 C35 C36 N1 -2.6(4)
C31 C35 C36 N1 176.7(2)
N2 C35 C36 C28 178.1(2)
C31 C35 C36 C28 -2.6(4)
C48 N3 C37 C38 0.6(4)
Mn1 N3 C37 C38 -171.1(2)
N3 C37 C38 C39 -0.3(4)
C37 C38 C39 C40 0.1(4)
C38 C39 C40 C48 -0.1(4)
C38 C39 C40 C41 -178.2(3)
C48 C40 C41 C42 -1.2(4)
C39 C40 C41 C42 176.9(3)
C40 C41 C42 C43 1.3(5)
C41 C42 C43 C44 -179.1(3)
C41 C42 C43 C47 0.8(4)
C47 C43 C44 C45 -0.6(4)
C42 C43 C44 C45 179.3(3)
C43 C44 C45 C46 1.7(4)
C47 N4 C46 C45 -0.3(4)
Mn1 N4 C46 C45 176.2(2)
C44 C45 C46 N4 -1.2(4)
C46 N4 C47 C43 1.4(4)
Mn1 N4 C47 C43 -175.30(19)
C46 N4 C47 C48 -176.6(2)
Mn1 N4 C47 C48 6.7(3)
C44 C43 C47 N4 -1.0(4)
C42 C43 C47 N4 179.1(2)
C44 C43 C47 C48 177.0(2)
C42 C43 C47 C48 -2.9(4)
C37 N3 C48 C40 -0.6(4)
Mn1 N3 C48 C40 172.4(2)
C37 N3 C48 C47 178.9(2)
Mn1 N3 C48 C47 -8.1(3)
C39 C40 C48 N3 0.4(4)
C41 C40 C48 N3 178.6(2)
C39 C40 C48 C47 -179.1(2)
C41 C40 C48 C47 -0.9(4)
N4 C47 C48 N3 1.5(4)
C43 C47 C48 N3 -176.6(2)
N4 C47 C48 C40 -179.0(2)
C43 C47 C48 C40 3.0(4)
